data_2241934
loop_
_publ_author_name
'Liebing, Phil'
'Zaeni, Ahmad'
'Olbrich, Falk'
'Edelmann, Frank T.'

_publ_section_title
;
 Crystal structures of two solvates of (18-crown-6)potassium acetate
;
_journal_issue 12
_journal_name_full 'Acta Crystallographica Section E'
_journal_page_first 1757
_journal_page_last 1761
_journal_paper_doi 10.1107/S2056989016017436
_journal_volume 72
_journal_year 2016
_chemical_formula_iupac '[K (C2 H3 O2) (C12 H24 O6) (H2 O)], C2 H4 O2'
_chemical_formula_moiety 'C14 H29 K O9, C2 H4 O2'
_chemical_formula_sum 'C16 H33 K O11'
_chemical_formula_weight 440.52
_chemical_name_common
;
Acetatoaqua(18-crown-6)potassium acetic acid monosolvate
;
_chemical_name_systematic
;
(Acetato-\k^2^<i>O</i>,<i>O</i>')aqua(1,4,7,10,13,16-hexaoxacyclooctadecane-\
\k^6^<i>O</i>)potassium acetic acid monosolvate
;
_space_group_crystal_system monoclinic
_space_group_IT_number 14
_space_group_name_Hall '-P 2ybc'
_space_group_name_H-M_alt 'P 1 21/c 1'
_symmetry_space_group_name_Hall '-P 2ybc'
_symmetry_space_group_name_H-M 'P 1 21/c 1'
_atom_sites_solution_hydrogens mixed
_atom_sites_solution_primary direct
_atom_sites_solution_secondary difmap
_audit_creation_method SHELXL-2016/4
_cell_angle_alpha 90
_cell_angle_beta 99.0530(10)
_cell_angle_gamma 90
_cell_formula_units_Z 4
_cell_length_a 11.32330(10)
_cell_length_b 8.54500(10)
_cell_length_c 23.3869(3)
_cell_measurement_reflns_used 100
_cell_measurement_temperature 200(2)
_cell_measurement_theta_max 27.50
_cell_measurement_theta_min 2.00
_cell_volume 2234.67(4)
_computing_cell_refinement
;
SAINT (Bruker, 2001)
;
_computing_data_collection
;
SMART (Bruker, 2001)
;
_computing_data_reduction
;
SAINT (Bruker, 2001)
;
_computing_molecular_graphics
;
DIAMOND (Brandenburg, 1999)
;
_computing_publication_material
;
publCIF (Westrip, 2010)
;
_computing_structure_refinement
;
SHELXL2016 (Sheldrick, 2015)
;
_computing_structure_solution
;
SHELXS97 (Sheldrick, 2008)
;
_diffrn_ambient_temperature 200(2)
_diffrn_measured_fraction_theta_full 0.998
_diffrn_measured_fraction_theta_max 0.996
_diffrn_measurement_device_type 'Bruker SMART CCD'
_diffrn_measurement_method \w
_diffrn_radiation_type MoK\a
_diffrn_radiation_wavelength 0.71073
_diffrn_reflns_av_R_equivalents 0.0346
_diffrn_reflns_limit_h_max 14
_diffrn_reflns_limit_h_min -14
_diffrn_reflns_limit_k_max 10
_diffrn_reflns_limit_k_min -10
_diffrn_reflns_limit_l_max 19
_diffrn_reflns_limit_l_min -29
_diffrn_reflns_number 13151
_diffrn_reflns_theta_full 25.242
_diffrn_reflns_theta_max 26.998
_diffrn_reflns_theta_min 1.763
_exptl_absorpt_coefficient_mu 0.289
_exptl_absorpt_correction_T_max 0.9445
_exptl_absorpt_correction_T_min 0.8933
_exptl_absorpt_correction_type multi-scan
_exptl_absorpt_process_details
;
(SADABS; Bruker, 2001)
;
_exptl_crystal_colour colorless
_exptl_crystal_density_diffrn 1.309
_exptl_crystal_description block
_exptl_crystal_F_000 944
_exptl_crystal_size_max 0.400
_exptl_crystal_size_mid 0.400
_exptl_crystal_size_min 0.200
_refine_diff_density_max 0.431
_refine_diff_density_min -0.305
_refine_ls_extinction_coef 0.0064(8)
_refine_ls_extinction_expression Fc^*^=kFc[1+0.001xFc^2^\l^3^/sin(2\q)]^-1/4^
_refine_ls_extinction_method
;
SHELXL2016 (Sheldrick, 2015)
;
_refine_ls_goodness_of_fit_ref 1.046
_refine_ls_hydrogen_treatment mixed
_refine_ls_matrix_type full
_refine_ls_number_parameters 268
_refine_ls_number_reflns 4846
_refine_ls_number_restraints 2
_refine_ls_restrained_S_all 1.047
_refine_ls_R_factor_all 0.0581
_refine_ls_R_factor_gt 0.0407
_refine_ls_shift/su_max 0.001
_refine_ls_shift/su_mean 0.000
_refine_ls_structure_factor_coef Fsqd
_refine_ls_weighting_details 'w=1/[\s^2^(Fo^2^)+(0.0411P)^2^+0.8233P] where P=(Fo^2^+2Fc^2^)/3'
_refine_ls_weighting_scheme calc
_refine_ls_wR_factor_gt 0.0949
_refine_ls_wR_factor_ref 0.1039
_reflns_number_gt 3833
_reflns_number_total 4846
_reflns_threshold_expression 'I > 2\s(I)'
_cod_data_source_file hb7621sup1.cif
_cod_data_source_block 2
_cod_database_code 2241934
_shelx_space_group_comment
;
The symmetry employed for this shelxl refinement is uniquely defined
by the following loop, which should always be used as a source of
symmetry information in preference to the above space-group names.
They are only intended as comments.
;
_shelx_estimated_absorpt_t_min 0.893
_shelx_estimated_absorpt_t_max 0.945

loop_
_space_group_symop_operation_xyz
'x, y, z'
'-x, y+1/2, -z+1/2'
'-x, -y, -z'
'x, -y-1/2, z-1/2'

loop_
_atom_site_type_symbol
_atom_site_label
_atom_site_fract_x
_atom_site_fract_y
_atom_site_fract_z
_atom_site_U_iso_or_equiv
_atom_site_adp_type
_atom_site_calc_flag
_atom_site_occupancy
C C1 -0.26514(15) 0.3641(2) 0.59639(8) 0.0344(4) Uani d 1
H H1A -0.295602 0.316810 0.629859 0.041 Uiso calc 1
H H1B -0.325899 0.348656 0.561493 0.041 Uiso calc 1
C C2 -0.24318(16) 0.5356(2) 0.60680(8) 0.0339(4) Uani d 1
H H2A -0.211614 0.582388 0.573534 0.041 Uiso calc 1
H H2B -0.319274 0.588713 0.610600 0.041 Uiso calc 1
C C3 -0.12935(17) 0.7194(2) 0.66672(8) 0.0326(4) Uani d 1
H H3A -0.202139 0.780529 0.670253 0.039 Uiso calc 1
H H3B -0.095777 0.759557 0.632950 0.039 Uiso calc 1
C C4 -0.03993(17) 0.7378(2) 0.72029(8) 0.0322(4) Uani d 1
H H4A -0.027326 0.850197 0.729470 0.039 Uiso calc 1
H H4B -0.069596 0.686669 0.753275 0.039 Uiso calc 1
C C5 0.15966(17) 0.6830(2) 0.76087(8) 0.0318(4) Uani d 1
H H5A 0.136112 0.624324 0.793796 0.038 Uiso calc 1
H H5B 0.169625 0.794519 0.772089 0.038 Uiso calc 1
C C6 0.27450(17) 0.6196(2) 0.74649(9) 0.0347(4) Uani d 1
H H6A 0.292850 0.668968 0.710610 0.042 Uiso calc 1
H H6B 0.340818 0.642839 0.778267 0.042 Uiso calc 1
C C7 0.36809(16) 0.3840(2) 0.72475(9) 0.0357(4) Uani d 1
H H7A 0.436684 0.406551 0.755438 0.043 Uiso calc 1
H H7B 0.386265 0.426119 0.687675 0.043 Uiso calc 1
C C8 0.34709(17) 0.2111(2) 0.71987(9) 0.0374(5) Uani d 1
H H8A 0.421645 0.157251 0.713968 0.045 Uiso calc 1
H H8B 0.322839 0.170756 0.755975 0.045 Uiso calc 1
C C9 0.22477(18) 0.0196(2) 0.66723(9) 0.0373(5) Uani d 1
H H9A 0.188685 -0.013663 0.701176 0.045 Uiso calc 1
H H9B 0.297603 -0.043805 0.666202 0.045 Uiso calc 1
C C10 0.13805(17) -0.0062(2) 0.61311(9) 0.0370(5) Uani d 1
H H10A 0.170412 0.037599 0.579565 0.044 Uiso calc 1
H H10B 0.124689 -0.119710 0.606545 0.044 Uiso calc 1
C C11 -0.05449(18) 0.0615(2) 0.56565(8) 0.0347(4) Uani d 1
H H11A -0.065285 -0.048774 0.552956 0.042 Uiso calc 1
H H11B -0.022018 0.120701 0.535208 0.042 Uiso calc 1
C C12 -0.17179(17) 0.1291(2) 0.57418(8) 0.0341(4) Uani d 1
H H12A -0.230412 0.117291 0.538289 0.041 Uiso calc 1
H H12B -0.202776 0.072861 0.605745 0.041 Uiso calc 1
C C13 0.26513(17) 0.4042(3) 0.54918(9) 0.0395(5) Uani d 1
C C14 0.3933(2) 0.3558(4) 0.54951(12) 0.0628(7) Uani d 1
H H14A 0.441672 0.448409 0.544505 0.075 Uiso calc 1
H H14B 0.397490 0.282164 0.517759 0.075 Uiso calc 1
H H14C 0.424067 0.305288 0.586489 0.075 Uiso calc 1
C C15 0.46601(19) 0.7951(3) 0.60242(11) 0.0458(5) Uani d 1
C C16 0.5436(3) 0.9332(3) 0.59606(15) 0.0734(8) Uani d 1
H H16A 0.588137 0.915124 0.563968 0.088 Uiso calc 1
H H16B 0.599944 0.948428 0.631968 0.088 Uiso calc 1
H H16C 0.493720 1.026816 0.588064 0.088 Uiso calc 1
O O1 -0.15612(11) 0.29088(15) 0.58855(6) 0.0329(3) Uani d 1
O O2 -0.15927(11) 0.55729(14) 0.65841(5) 0.0299(3) Uani d 1
O O3 0.06996(11) 0.66769(15) 0.71136(5) 0.0298(3) Uani d 1
O O4 0.26219(11) 0.45464(14) 0.73867(6) 0.0311(3) Uani d 1
O O5 0.25553(11) 0.18135(14) 0.67223(5) 0.0322(3) Uani d 1
O O6 0.02708(11) 0.06945(14) 0.61872(5) 0.0319(3) Uani d 1
O O7 0.24709(14) 0.5417(2) 0.56419(9) 0.0654(5) Uani d 1
O O8 0.18335(13) 0.30957(19) 0.53554(6) 0.0459(4) Uani d 1
O O9 0.01027(12) 0.64125(16) 0.55199(6) 0.0339(3) Uani d 1
H H2 -0.0421(19) 0.648(3) 0.5168(7) 0.066(8) Uiso d 1
H H1 0.0852(12) 0.616(3) 0.5426(10) 0.054(7) Uiso d 1
O O10 0.47534(17) 0.7214(2) 0.64660(8) 0.0707(5) Uani d 1
O O11 0.39035(17) 0.7625(3) 0.55675(8) 0.0718(6) Uani d 1
H H3 0.337(4) 0.662(6) 0.564(2) 0.165(18) Uiso d 1
K K 0.06834(3) 0.40782(4) 0.63478(2) 0.02625(12) Uani d 1

loop_
_atom_site_aniso_label
_atom_site_aniso_U_11
_atom_site_aniso_U_22
_atom_site_aniso_U_33
_atom_site_aniso_U_12
_atom_site_aniso_U_13
_atom_site_aniso_U_23
C1 0.0225(9) 0.0459(12) 0.0334(10) -0.0006(8) -0.0003(7) 0.0009(8)
C2 0.0258(9) 0.0432(11) 0.0312(10) 0.0080(8) -0.0002(7) 0.0040(8)
C3 0.0370(10) 0.0278(10) 0.0342(10) 0.0096(8) 0.0097(8) 0.0035(8)
C4 0.0393(10) 0.0265(9) 0.0328(10) 0.0053(8) 0.0114(8) -0.0041(8)
C5 0.0433(11) 0.0251(9) 0.0255(9) -0.0039(8) 0.0006(8) -0.0026(7)
C6 0.0352(10) 0.0311(10) 0.0357(10) -0.0073(8) -0.0013(8) 0.0003(8)
C7 0.0228(9) 0.0441(12) 0.0385(11) 0.0011(8) -0.0003(8) -0.0001(9)
C8 0.0290(10) 0.0416(11) 0.0399(11) 0.0117(8) 0.0002(8) 0.0031(9)
C9 0.0380(11) 0.0239(10) 0.0516(12) 0.0078(8) 0.0118(9) 0.0052(8)
C10 0.0394(11) 0.0233(9) 0.0515(12) 0.0009(8) 0.0170(9) -0.0083(8)
C11 0.0495(12) 0.0283(10) 0.0270(9) -0.0070(8) 0.0083(8) -0.0059(7)
C12 0.0380(10) 0.0328(10) 0.0295(9) -0.0111(8) -0.0010(8) -0.0044(8)
C13 0.0294(10) 0.0581(14) 0.0307(10) 0.0042(10) 0.0040(8) 0.0103(9)
C14 0.0367(12) 0.083(2) 0.0697(17) 0.0152(12) 0.0132(12) 0.0046(15)
C15 0.0327(11) 0.0464(13) 0.0581(14) 0.0032(9) 0.0066(10) -0.0108(11)
C16 0.0665(18) 0.0566(17) 0.094(2) -0.0209(14) 0.0030(16) 0.0084(15)
O1 0.0250(6) 0.0326(7) 0.0400(7) -0.0027(5) 0.0022(5) -0.0051(6)
O2 0.0319(7) 0.0295(7) 0.0273(6) 0.0038(5) 0.0014(5) 0.0018(5)
O3 0.0332(7) 0.0316(7) 0.0241(6) 0.0051(5) 0.0027(5) -0.0048(5)
O4 0.0275(6) 0.0265(7) 0.0391(7) -0.0013(5) 0.0046(5) 0.0015(5)
O5 0.0347(7) 0.0250(7) 0.0352(7) 0.0033(5) 0.0002(6) 0.0024(5)
O6 0.0352(7) 0.0286(7) 0.0329(7) 0.0006(5) 0.0085(6) -0.0048(5)
O7 0.0289(8) 0.0635(12) 0.1036(15) -0.0045(8) 0.0099(9) -0.0225(11)
O8 0.0396(8) 0.0536(9) 0.0422(8) -0.0021(7) -0.0002(7) 0.0117(7)
O9 0.0345(7) 0.0357(7) 0.0314(7) 0.0034(6) 0.0043(6) 0.0001(6)
O10 0.0710(12) 0.0823(14) 0.0568(11) -0.0218(10) 0.0037(9) 0.0083(10)
O11 0.0637(12) 0.0804(14) 0.0629(12) -0.0156(10) -0.0156(10) 0.0053(10)
K 0.02579(19) 0.0254(2) 0.0272(2) 0.00122(15) 0.00280(14) 0.00003(15)

loop_
_atom_type_symbol
_atom_type_description
_atom_type_scat_dispersion_real
_atom_type_scat_dispersion_imag
_atom_type_scat_source
C C 0.0033 0.0016 'International Tables Vol C Tables 4.2.6.8 and 6.1.1.4'
H H 0.0000 0.0000 'International Tables Vol C Tables 4.2.6.8 and 6.1.1.4'
O O 0.0106 0.0060 'International Tables Vol C Tables 4.2.6.8 and 6.1.1.4'
K K 0.2009 0.2494 'International Tables Vol C Tables 4.2.6.8 and 6.1.1.4'

loop_
_geom_angle_atom_site_label_1
_geom_angle_atom_site_label_2
_geom_angle_atom_site_label_3
_geom_angle
O1 C1 C2 109.02(15)
O1 C1 H1A 109.9
C2 C1 H1A 109.9
O1 C1 H1B 109.9
C2 C1 H1B 109.9
H1A C1 H1B 108.3
O2 C2 C1 109.61(15)
O2 C2 H2A 109.7
C1 C2 H2A 109.7
O2 C2 H2B 109.7
C1 C2 H2B 109.7
H2A C2 H2B 108.2
O2 C3 C4 109.30(14)
O2 C3 H3A 109.8
C4 C3 H3A 109.8
O2 C3 H3B 109.8
C4 C3 H3B 109.8
H3A C3 H3B 108.3
O3 C4 C3 109.03(14)
O3 C4 H4A 109.9
C3 C4 H4A 109.9
O3 C4 H4B 109.9
C3 C4 H4B 109.9
H4A C4 H4B 108.3
O3 C5 C6 108.58(14)
O3 C5 H5A 110.0
C6 C5 H5A 110.0
O3 C5 H5B 110.0
C6 C5 H5B 110.0
H5A C5 H5B 108.4
O4 C6 C5 108.44(15)
O4 C6 H6A 110.0
C5 C6 H6A 110.0
O4 C6 H6B 110.0
C5 C6 H6B 110.0
H6A C6 H6B 108.4
O4 C7 C8 107.82(15)
O4 C7 H7A 110.1
C8 C7 H7A 110.1
O4 C7 H7B 110.1
C8 C7 H7B 110.1
H7A C7 H7B 108.5
O5 C8 C7 108.89(15)
O5 C8 H8A 109.9
C7 C8 H8A 109.9
O5 C8 H8B 109.9
C7 C8 H8B 109.9
H8A C8 H8B 108.3
O5 C9 C10 109.42(15)
O5 C9 H9A 109.8
C10 C9 H9A 109.8
O5 C9 H9B 109.8
C10 C9 H9B 109.8
H9A C9 H9B 108.2
O6 C10 C9 108.94(15)
O6 C10 H10A 109.9
C9 C10 H10A 109.9
O6 C10 H10B 109.9
C9 C10 H10B 109.9
H10A C10 H10B 108.3
O6 C11 C12 109.49(14)
O6 C11 H11A 109.8
C12 C11 H11A 109.8
O6 C11 H11B 109.8
C12 C11 H11B 109.8
H11A C11 H11B 108.2
O1 C12 C11 109.04(15)
O1 C12 H12A 109.9
C11 C12 H12A 109.9
O1 C12 H12B 109.9
C11 C12 H12B 109.9
H12A C12 H12B 108.3
O8 C13 O7 122.60(19)
O8 C13 C14 120.3(2)
O7 C13 C14 117.1(2)
O8 C13 K 66.57(11)
O7 C13 K 69.97(12)
C14 C13 K 139.36(15)
C13 C14 H14A 109.5
C13 C14 H14B 109.5
H14A C14 H14B 109.5
C13 C14 H14C 109.5
H14A C14 H14C 109.5
H14B C14 H14C 109.5
O10 C15 O11 123.8(2)
O10 C15 C16 121.8(2)
O11 C15 C16 114.4(2)
C15 C16 H16A 109.5
C15 C16 H16B 109.5
H16A C16 H16B 109.5
C15 C16 H16C 109.5
H16A C16 H16C 109.5
H16B C16 H16C 109.5
C1 O1 C12 112.24(14)
C1 O1 K 123.36(10)
C12 O1 K 120.72(10)
C2 O2 C3 110.62(14)
C2 O2 K 105.41(10)
C3 O2 K 104.17(10)
C5 O3 C4 111.74(13)
C5 O3 K 121.11(10)
C4 O3 K 119.97(10)
C7 O4 C6 112.30(14)
C7 O4 K 106.86(10)
C6 O4 K 106.08(10)
C8 O5 C9 112.12(14)
C8 O5 K 121.71(10)
C9 O5 K 117.67(10)
C11 O6 C10 110.78(14)
C11 O6 K 103.03(10)
C10 O6 K 109.26(10)
C13 O7 K 87.18(13)
C13 O7 H3 121.1(19)
K O7 H3 143.3(19)
C13 O8 K 90.94(13)
K O9 H2 134.4(17)
K O9 H1 82.7(15)
H2 O9 H1 106(2)
C15 O11 H3 111(3)
O9 K O1 83.45(4)
O9 K O3 81.74(4)
O1 K O3 116.00(4)
O9 K O5 140.23(4)
O1 K O5 117.15(4)
O3 K O5 113.43(4)
O9 K O6 126.82(4)
O1 K O6 58.76(4)
O3 K O6 146.14(4)
O5 K O6 58.48(4)
O9 K O8 75.08(4)
O1 K O8 94.65(4)
O3 K O8 138.97(4)
O5 K O8 69.91(4)
O6 K O8 72.63(4)
O9 K O2 73.02(4)
O1 K O2 57.81(4)
O3 K O2 58.28(3)
O5 K O2 146.61(4)
O6 K O2 108.51(4)
O8 K O2 139.62(4)
O9 K O7 57.03(5)
O1 K O7 124.80(5)
O3 K O7 96.28(4)
O5 K O7 84.11(4)
O6 K O7 114.05(4)
O8 K O7 42.69(5)
O2 K O7 127.27(4)
O9 K O4 121.61(4)
O1 K O4 149.21(4)
O3 K O4 57.44(3)
O5 K O4 56.23(3)
O6 K O4 108.18(4)
O8 K O4 108.28(4)
O2 K O4 109.28(4)
O7 K O4 85.72(4)

loop_
_geom_bond_atom_site_label_1
_geom_bond_atom_site_label_2
_geom_bond_distance
_geom_bond_publ_flag
C1 O1 1.421(2) ?
C1 C2 1.500(3) ?
C1 H1A 0.9900 ?
C1 H1B 0.9900 ?
C2 O2 1.426(2) ?
C2 H2A 0.9900 ?
C2 H2B 0.9900 ?
C3 O2 1.432(2) ?
C3 C4 1.490(3) ?
C3 H3A 0.9900 ?
C3 H3B 0.9900 ?
C4 O3 1.426(2) ?
C4 H4A 0.9900 ?
C4 H4B 0.9900 ?
C5 O3 1.421(2) ?
C5 C6 1.495(3) ?
C5 H5A 0.9900 ?
C5 H5B 0.9900 ?
C6 O4 1.425(2) ?
C6 H6A 0.9900 ?
C6 H6B 0.9900 ?
C7 O4 1.425(2) ?
C7 C8 1.498(3) ?
C7 H7A 0.9900 ?
C7 H7B 0.9900 ?
C8 O5 1.420(2) ?
C8 H8A 0.9900 ?
C8 H8B 0.9900 ?
C9 O5 1.426(2) ?
C9 C10 1.491(3) ?
C9 H9A 0.9900 ?
C9 H9B 0.9900 ?
C10 O6 1.437(2) ?
C10 H10A 0.9900 ?
C10 H10B 0.9900 ?
C11 O6 1.427(2) ?
C11 C12 1.490(3) ?
C11 H11A 0.9900 ?
C11 H11B 0.9900 ?
C12 O1 1.427(2) ?
C12 H12A 0.9900 ?
C12 H12B 0.9900 ?
C13 O8 1.233(3) ?
C13 O7 1.252(3) ?
C13 C14 1.508(3) ?
C13 K 3.221(2) ?
C14 H14A 0.9800 ?
C14 H14B 0.9800 ?
C14 H14C 0.9800 ?
C15 O10 1.201(3) ?
C15 O11 1.290(3) ?
C15 C16 1.493(3) ?
C16 H16A 0.9800 ?
C16 H16B 0.9800 ?
C16 H16C 0.9800 ?
K O1 2.7861(12) y
K O2 3.0045(13) y
K O3 2.8510(12) y
K O4 3.0337(13) y
K O5 2.9019(13) y
K O6 2.9435(13) y
K O7 3.0303(19) y
K O8 2.9562(16) y
K O9 2.7855(14) y
O9 H2 0.937(10) ?
O9 H1 0.935(10) ?
O11 H3 1.08(5) ?

loop_
_geom_hbond_atom_site_label_D
_geom_hbond_atom_site_label_H
_geom_hbond_atom_site_label_A
_geom_hbond_site_symmetry_A
_geom_hbond_distance_DH
_geom_hbond_distance_HA
_geom_hbond_distance_DA
_geom_hbond_angle_DHA
O9 H1 O7 . 0.935(10) 1.93(2) 2.785(7) 151(9)
O9 H2 O8 3_566 0.937(10) 1.89(2) 2.786(7) 160(9)
O11 H3 O7 . 1.08(5) 1.43(5) 2.513(6) 168(5)

loop_
_geom_torsion_atom_site_label_1
_geom_torsion_atom_site_label_2
_geom_torsion_atom_site_label_3
_geom_torsion_atom_site_label_4
_geom_torsion
O1 C1 C2 O2 -61.89(19)
O2 C3 C4 O3 67.56(18)
O3 C5 C6 O4 -67.82(18)
O4 C7 C8 O5 65.00(19)
O5 C9 C10 O6 -67.21(19)
O6 C11 C12 O1 63.41(19)
C2 C1 O1 C12 -175.70(15)
C2 C1 O1 K 25.89(19)
C11 C12 O1 C1 178.99(15)
C11 C12 O1 K -21.96(18)
C1 C2 O2 C3 175.23(15)
C1 C2 O2 K 63.21(15)
C4 C3 O2 C2 -178.92(14)
C4 C3 O2 K -66.11(14)
C6 C5 O3 C4 -175.13(15)
C6 C5 O3 K 34.54(18)
C3 C4 O3 C5 179.29(14)
C3 C4 O3 K -29.99(18)
C8 C7 O4 C6 177.77(15)
C8 C7 O4 K -66.31(15)
C5 C6 O4 C7 -179.99(15)
C5 C6 O4 K 63.62(15)
C7 C8 O5 C9 -175.98(15)
C7 C8 O5 K -28.8(2)
C10 C9 O5 C8 -174.05(15)
C10 C9 O5 K 37.31(18)
C12 C11 O6 C10 175.38(15)
C12 C11 O6 K -67.88(14)
C9 C10 O6 C11 174.01(15)
C9 C10 O6 K 61.18(16)
O8 C13 O7 K 42.6(2)
C14 C13 O7 K -136.11(18)
O7 C13 O8 K -43.9(2)
C14 C13 O8 K 134.79(19)

_cod_database_fobs_code 2241934
